data_2107282
loop_
_publ_author_name
'Casaretto, Nicolas'
'Pillet, S\'ebastien'
'Bendeif, El-Eulmi'
'Schaniel, Dominik'
'Gallien, Anna K. E.'
'Kl\"ufers, Peter'
'Woike, Theo'

_publ_section_title
;
 Photocrystallography and IR spectroscopy of light-induced linkage NO
 isomers in [RuBr(NO)~2~(PCyp~3~)~2~]BF~4~
;
_journal_issue 6
_journal_name_full 'Acta Crystallographica Section B'
_journal_page_first 788
_journal_page_last 797
_journal_paper_doi 10.1107/S2052520615018132
_journal_volume 71
_journal_year 2015
_chemical_formula_moiety 'C30 H54 Br N2 O2 P2 Ru, B F4'
_chemical_formula_sum 'C30 H54 B Br F4 N2 O2 P2 Ru'
_chemical_formula_weight 804.48
_space_group_crystal_system triclinic
_space_group_IT_number 2
_space_group_name_Hall '-P 1'
_space_group_name_H-M_alt 'P -1'
_symmetry_space_group_name_Hall '-P 1'
_symmetry_space_group_name_H-M 'P -1'
_atom_sites_solution_hydrogens geom
_audit_creation_method SHELXL-2014/7
_cell_angle_alpha 104.562(3)
_cell_angle_beta 91.987(3)
_cell_angle_gamma 108.301(3)
_cell_formula_units_Z 2
_cell_length_a 10.7862(4)
_cell_length_b 12.2712(5)
_cell_length_c 13.7402(5)
_cell_measurement_reflns_used 25540
_cell_measurement_temperature 10(5)
_cell_measurement_theta_max 33.141
_cell_measurement_theta_min 3.120
_cell_volume 1658.37(12)
_computing_structure_refinement 'SHELXL-2014/7 (Sheldrick, 2014)'
_diffrn_ambient_temperature 10(5)
_diffrn_measured_fraction_theta_full 0.997
_diffrn_measured_fraction_theta_max 0.993
_diffrn_measurement_device_type 'SuperNova Microfocus'
_diffrn_measurement_method 'omega scans'
_diffrn_radiation_type MoK\a
_diffrn_radiation_wavelength 0.71073
_diffrn_reflns_av_R_equivalents 0.0373
_diffrn_reflns_limit_h_max 16
_diffrn_reflns_limit_h_min -16
_diffrn_reflns_limit_k_max 17
_diffrn_reflns_limit_k_min -18
_diffrn_reflns_limit_l_max 21
_diffrn_reflns_limit_l_min -18
_diffrn_reflns_number 25540
_diffrn_reflns_theta_full 25.242
_diffrn_reflns_theta_max 33.141
_diffrn_reflns_theta_min 3.120
_exptl_absorpt_coefficient_mu 1.828
_exptl_absorpt_correction_T_max 0.774
_exptl_absorpt_correction_T_min 0.666
_exptl_absorpt_correction_type empirical
_exptl_absorpt_process_details
;
Absorption correction were performed using empirical methods
;
_exptl_crystal_colour orange
_exptl_crystal_density_diffrn 1.611
_exptl_crystal_density_meas ?
_exptl_crystal_description block
_exptl_crystal_F_000 828
_exptl_crystal_size_max 0.28
_exptl_crystal_size_mid 0.19
_exptl_crystal_size_min 0.14
_refine_diff_density_max 2.307
_refine_diff_density_min -2.280
_refine_ls_extinction_method none
_refine_ls_goodness_of_fit_ref 1.049
_refine_ls_hydrogen_treatment constr
_refine_ls_matrix_type full
_refine_ls_number_parameters 381
_refine_ls_number_reflns 12568
_refine_ls_number_restraints 0
_refine_ls_restrained_S_all 1.049
_refine_ls_R_factor_all 0.0552
_refine_ls_R_factor_gt 0.0433
_refine_ls_shift/su_max 0.001
_refine_ls_shift/su_mean 0.000
_refine_ls_structure_factor_coef Fsqd
_refine_ls_weighting_details 'w=1/[\s^2^(Fo^2^)+(0.0575P)^2^+0.3679P] where P=(Fo^2^+2Fc^2^)/3'
_refine_ls_weighting_scheme calc
_refine_ls_wR_factor_gt 0.1029
_refine_ls_wR_factor_ref 0.1108
_reflns_number_gt 10545
_reflns_number_total 12568
_reflns_threshold_expression 'I > 2\s(I)'
_cod_data_source_file eb5042sup1.cif
_cod_data_source_block RuBrNO2PCyp32BF4_PLI
_cod_depositor_comments
;
The following automatic conversions were performed:

'_exptl_crystal_density_meas' value 'not measured' was changed to '?'
- the value is perceived as not measured.

Automatic conversion script
Id: cif_fix_values 4268 2015-11-12 08:31:59Z antanas 
;
_cod_original_cell_volume 1658.37(11)
_cod_database_code 2107282
_shelx_space_group_comment
;
The symmetry employed for this shelxl refinement is uniquely defined
by the following loop, which should always be used as a source of
symmetry information in preference to the above space-group names.
They are only intended as comments.
;

loop_
_space_group_symop_operation_xyz
'x, y, z'
'-x, -y, -z'

loop_
_atom_site_type_symbol
_atom_site_label
_atom_site_fract_x
_atom_site_fract_y
_atom_site_fract_z
_atom_site_U_iso_or_equiv
_atom_site_adp_type
_atom_site_calc_flag
_atom_site_occupancy
_atom_site_disorder_assembly
_atom_site_disorder_group
N N2B 0.1363(6) 0.3310(6) 0.1429(5) 0.0088(5) Uiso d 0.316(3) A 1
O O2B 0.0391(5) 0.3057(5) 0.1820(4) 0.0113(4) Uiso d 0.316(3) A 1
O O1B 0.4845(8) 0.4454(8) 0.0913(6) 0.0090(4) Uiso d 0.316(3) A 1
N N1B 0.4004(7) 0.4213(6) 0.1402(5) 0.0096(5) Uiso d 0.316(3) A 1
N N2A 0.1359(3) 0.3335(3) 0.1779(2) 0.0088(5) Uiso d 0.684(3) A 2
O O2A 0.0399(2) 0.2945(2) 0.12268(19) 0.0113(4) Uiso d 0.684(3) A 2
Ru Ru1 0.30181(2) 0.39638(2) 0.23861(2) 0.00516(4) Uani d 1 A 2
N N1A 0.4322(3) 0.4316(3) 0.1623(2) 0.0096(5) Uiso d 0.684(3) A 2
O O1A 0.5015(3) 0.4497(3) 0.1028(3) 0.0090(4) Uiso d 0.684(3) A 2
Br Br1 0.32809(3) 0.42636(2) 0.42896(2) 0.01642(6) Uani d 1 A 2
P P1 0.29916(5) 0.60102(5) 0.29033(4) 0.00593(9) Uani d 1 A 2
P P2 0.31831(5) 0.20192(5) 0.23841(4) 0.00566(9) Uani d 1 A 2
C C1 0.1729(2) 0.61341(18) 0.37513(16) 0.0078(3) Uani d 1 A 2
H H1 0.2075 0.6088 0.4419 0.009 Uiso calc 1 A 2
C C2 0.1377(2) 0.72845(19) 0.39669(17) 0.0095(4) Uani d 1 A 2
H H2A 0.2110 0.7980 0.4383 0.011 Uiso calc 1 A 2
H H2B 0.1133 0.7452 0.3332 0.011 Uiso calc 1 A 2
C C3 0.0194(2) 0.6968(2) 0.45531(17) 0.0109(4) Uani d 1 A 2
H H3A -0.0327 0.7504 0.4554 0.013 Uiso calc 1 A 2
H H3B 0.0484 0.7029 0.5262 0.013 Uiso calc 1 A 2
C C4 -0.0613(2) 0.5673(2) 0.39782(18) 0.0117(4) Uani d 1 A 2
H H4A -0.1316 0.5651 0.3484 0.014 Uiso calc 1 A 2
H H4B -0.1021 0.5221 0.4455 0.014 Uiso calc 1 A 2
C C5 0.0378(2) 0.51340(19) 0.34262(16) 0.0098(4) Uani d 1 A 2
H H5A 0.0387 0.4419 0.3632 0.012 Uiso calc 1 A 2
H H5B 0.0144 0.4905 0.2682 0.012 Uiso calc 1 A 2
C C6 0.2715(2) 0.66719(18) 0.18975(16) 0.0078(3) Uani d 1 A 2
H H6 0.2763 0.7511 0.2229 0.009 Uiso calc 1 A 2
C C7 0.3686(2) 0.6720(2) 0.11023(16) 0.0099(4) Uani d 1 A 2
H H7A 0.4566 0.7306 0.1396 0.012 Uiso calc 1 A 2
H H7B 0.3771 0.5926 0.0809 0.012 Uiso calc 1 A 2
C C8 0.3028(2) 0.7116(2) 0.03067(17) 0.0107(4) Uani d 1 A 2
H H8A 0.3306 0.6853 -0.0367 0.013 Uiso calc 1 A 2
H H8B 0.3262 0.7996 0.0500 0.013 Uiso calc 1 A 2
C C9 0.1536(2) 0.6508(2) 0.02898(18) 0.0134(4) Uani d 1 A 2
H H9A 0.1177 0.5842 -0.0335 0.016 Uiso calc 1 A 2
H H9B 0.1067 0.7089 0.0315 0.016 Uiso calc 1 A 2
C C10 0.1372(2) 0.6037(2) 0.12371(16) 0.0100(4) Uani d 1 A 2
H H10A 0.0663 0.6239 0.1601 0.012 Uiso calc 1 A 2
H H10B 0.1162 0.5159 0.1047 0.012 Uiso calc 1 A 2
C C11 0.4552(2) 0.69959(18) 0.36824(16) 0.0074(3) Uani d 1 A 2
H H11 0.4493 0.6879 0.4376 0.009 Uiso calc 1 A 2
C C12 0.5793(2) 0.67344(19) 0.33201(17) 0.0092(4) Uani d 1 A 2
H H12A 0.5770 0.6593 0.2577 0.011 Uiso calc 1 A 2
H H12B 0.5871 0.6025 0.3501 0.011 Uiso calc 1 A 2
C C13 0.6953(2) 0.7874(2) 0.38826(17) 0.0119(4) Uani d 1 A 2
H H13A 0.7448 0.7713 0.4419 0.014 Uiso calc 1 A 2
H H13B 0.7564 0.8145 0.3404 0.014 Uiso calc 1 A 2
C C14 0.6331(2) 0.88344(19) 0.43514(17) 0.0113(4) Uani d 1 A 2
H H14A 0.6332 0.8946 0.5091 0.014 Uiso calc 1 A 2
H H14B 0.6820 0.9609 0.4230 0.014 Uiso calc 1 A 2
C C15 0.4914(2) 0.83446(18) 0.38105(16) 0.0089(4) Uani d 1 A 2
H H15A 0.4322 0.8680 0.4230 0.011 Uiso calc 1 A 2
H H15B 0.4879 0.8518 0.3146 0.011 Uiso calc 1 A 2
C C16 0.19697(19) 0.12566(18) 0.31078(16) 0.0070(3) Uani d 1 A 2
H H16 0.2303 0.1657 0.3841 0.008 Uiso calc 1 A 2
C C17 0.1681(2) -0.00935(18) 0.29557(17) 0.0090(4) Uani d 1 A 2
H H17A 0.1463 -0.0540 0.2229 0.011 Uiso calc 1 A 2
H H17B 0.2437 -0.0252 0.3248 0.011 Uiso calc 1 A 2
C C18 0.0490(2) -0.0416(2) 0.35352(17) 0.0107(4) Uani d 1 A 2
H H18A 0.0773 -0.0206 0.4271 0.013 Uiso calc 1 A 2
H H18B -0.0015 -0.1280 0.3293 0.013 Uiso calc 1 A 2
C C19 -0.0346(2) 0.03289(19) 0.33131(17) 0.0104(4) Uani d 1 A 2
H H19A -0.0693 0.0664 0.3934 0.013 Uiso calc 1 A 2
H H19B -0.1096 -0.0172 0.2787 0.013 Uiso calc 1 A 2
C C20 0.0581(2) 0.13424(19) 0.29382(16) 0.0085(4) Uani d 1 A 2
H H20A 0.0556 0.2130 0.3331 0.010 Uiso calc 1 A 2
H H20B 0.0324 0.1230 0.2212 0.010 Uiso calc 1 A 2
C C21 0.47942(19) 0.22272(18) 0.30409(16) 0.0070(3) Uani d 1 A 2
H H21 0.4761 0.2565 0.3778 0.008 Uiso calc 1 A 2
C C22 0.5173(2) 0.10939(19) 0.29523(16) 0.0088(4) Uani d 1 A 2
H H22A 0.4725 0.0641 0.3416 0.011 Uiso calc 1 A 2
H H22B 0.4951 0.0566 0.2250 0.011 Uiso calc 1 A 2
C C23 0.6662(2) 0.1602(2) 0.32603(18) 0.0127(4) Uani d 1 A 2
H H23A 0.7074 0.0981 0.3034 0.015 Uiso calc 1 A 2
H H23B 0.6877 0.1943 0.4004 0.015 Uiso calc 1 A 2
C C24 0.7112(2) 0.2576(2) 0.27121(19) 0.0144(4) Uani d 1 A 2
H H24A 0.7226 0.2229 0.2002 0.017 Uiso calc 1 A 2
H H24B 0.7956 0.3187 0.3060 0.017 Uiso calc 1 A 2
C C25 0.6000(2) 0.31307(19) 0.27500(17) 0.0099(4) Uani d 1 A 2
H H25A 0.5782 0.3238 0.2082 0.012 Uiso calc 1 A 2
H H25B 0.6270 0.3917 0.3263 0.012 Uiso calc 1 A 2
C C26 0.29980(19) 0.09514(18) 0.11458(15) 0.0068(3) Uani d 1 A 2
H H26 0.3136 0.0226 0.1268 0.008 Uiso calc 1 A 2
C C27 0.3980(2) 0.13838(19) 0.04295(16) 0.0091(4) Uani d 1 A 2
H H27B 0.4884 0.1461 0.0679 0.011 Uiso calc 1 A 2
H H27A 0.3974 0.2161 0.0347 0.011 Uiso calc 1 A 2
C C28 0.3457(2) 0.03852(19) -0.05672(16) 0.0097(4) Uani d 1 A 2
H H28A 0.3827 -0.0262 -0.0589 0.012 Uiso calc 1 A 2
H H28B 0.3691 0.0701 -0.1157 0.012 Uiso calc 1 A 2
C C29 0.1945(2) -0.0080(2) -0.05753(16) 0.0107(4) Uani d 1 A 2
H H29A 0.1620 -0.0959 -0.0704 0.013 Uiso calc 1 A 2
H H29B 0.1505 0.0130 -0.1110 0.013 Uiso calc 1 A 2
C C30 0.1667(2) 0.05319(19) 0.04845(16) 0.0091(4) Uani d 1 A 2
H H30A 0.1379 0.1217 0.0464 0.011 Uiso calc 1 A 2
H H30B 0.0982 -0.0039 0.0742 0.011 Uiso calc 1 A 2
B B1 0.8193(2) 0.7113(2) 0.11824(19) 0.0100(4) Uani d 1 B 2
F F1 0.72096(13) 0.76338(13) 0.14121(11) 0.0131(3) Uani d 1 B 2
F F2 0.93351(13) 0.79959(13) 0.10722(11) 0.0149(3) Uani d 1 B 2
F F4 0.77602(16) 0.62142(16) 0.02706(13) 0.0288(4) Uani d 1 B 2
F F3 0.84602(15) 0.66577(14) 0.19605(12) 0.0191(3) Uani d 1 B 2

loop_
_atom_site_aniso_label
_atom_site_aniso_U_11
_atom_site_aniso_U_22
_atom_site_aniso_U_33
_atom_site_aniso_U_12
_atom_site_aniso_U_13
_atom_site_aniso_U_23
Ru1 0.00540(7) 0.00233(7) 0.00698(8) -0.00021(5) 0.00079(5) 0.00186(5)
Br1 0.03744(15) 0.00718(10) 0.00909(10) 0.01085(10) 0.00854(9) 0.00491(8)
P1 0.0054(2) 0.0033(2) 0.0083(2) -0.00013(16) 0.00074(17) 0.00224(17)
P2 0.0056(2) 0.0030(2) 0.0076(2) -0.00001(16) 0.00046(17) 0.00209(17)
C1 0.0079(8) 0.0052(8) 0.0092(9) 0.0008(7) 0.0009(7) 0.0019(7)
C2 0.0090(9) 0.0081(9) 0.0123(9) 0.0027(7) 0.0026(7) 0.0042(7)
C3 0.0099(9) 0.0122(9) 0.0109(9) 0.0035(7) 0.0027(7) 0.0040(8)
C4 0.0073(9) 0.0122(9) 0.0141(10) 0.0012(7) 0.0022(7) 0.0039(8)
C5 0.0078(8) 0.0087(9) 0.0104(9) -0.0008(7) 0.0011(7) 0.0027(7)
C6 0.0068(8) 0.0056(8) 0.0101(9) 0.0000(7) 0.0016(7) 0.0032(7)
C7 0.0084(9) 0.0103(9) 0.0105(9) 0.0017(7) 0.0013(7) 0.0037(7)
C8 0.0097(9) 0.0115(9) 0.0117(9) 0.0017(7) 0.0019(7) 0.0068(8)
C9 0.0088(9) 0.0191(11) 0.0136(10) 0.0027(8) 0.0010(7) 0.0094(9)
C10 0.0071(8) 0.0106(9) 0.0112(9) 0.0005(7) -0.0010(7) 0.0046(7)
C11 0.0069(8) 0.0051(8) 0.0090(9) 0.0004(6) 0.0009(7) 0.0019(7)
C12 0.0065(8) 0.0077(8) 0.0130(9) 0.0018(7) 0.0007(7) 0.0034(7)
C13 0.0075(9) 0.0123(9) 0.0133(10) 0.0003(7) 0.0008(7) 0.0030(8)
C14 0.0098(9) 0.0079(9) 0.0130(10) -0.0014(7) -0.0006(7) 0.0030(7)
C15 0.0090(9) 0.0061(8) 0.0106(9) 0.0009(7) 0.0003(7) 0.0030(7)
C16 0.0056(8) 0.0050(8) 0.0092(9) -0.0004(6) 0.0012(6) 0.0026(7)
C17 0.0089(8) 0.0054(8) 0.0119(9) 0.0003(7) -0.0002(7) 0.0037(7)
C18 0.0092(9) 0.0094(9) 0.0146(10) 0.0014(7) 0.0021(7) 0.0074(8)
C19 0.0082(9) 0.0089(9) 0.0127(9) -0.0006(7) 0.0023(7) 0.0044(7)
C20 0.0064(8) 0.0076(8) 0.0103(9) 0.0003(7) 0.0004(7) 0.0032(7)
C21 0.0053(8) 0.0058(8) 0.0098(9) 0.0012(6) 0.0005(6) 0.0029(7)
C22 0.0089(9) 0.0079(8) 0.0116(9) 0.0029(7) 0.0014(7) 0.0061(7)
C23 0.0088(9) 0.0130(10) 0.0158(10) 0.0045(8) -0.0001(8) 0.0023(8)
C24 0.0093(9) 0.0108(9) 0.0212(11) 0.0017(8) 0.0025(8) 0.0032(8)
C25 0.0066(8) 0.0070(8) 0.0145(10) -0.0001(7) 0.0014(7) 0.0033(7)
C26 0.0070(8) 0.0038(8) 0.0086(8) 0.0005(6) 0.0004(6) 0.0019(6)
C27 0.0082(8) 0.0059(8) 0.0111(9) -0.0001(7) 0.0005(7) 0.0019(7)
C28 0.0115(9) 0.0079(8) 0.0091(9) 0.0029(7) 0.0017(7) 0.0019(7)
C29 0.0101(9) 0.0090(9) 0.0096(9) 0.0003(7) 0.0006(7) 0.0004(7)
C30 0.0066(8) 0.0084(8) 0.0100(9) 0.0003(7) -0.0011(7) 0.0019(7)
B1 0.0088(10) 0.0082(10) 0.0103(10) 0.0007(8) 0.0016(8) 0.0008(8)
F1 0.0119(6) 0.0129(6) 0.0174(7) 0.0053(5) 0.0037(5) 0.0074(5)
F2 0.0099(6) 0.0148(7) 0.0191(7) 0.0003(5) 0.0021(5) 0.0080(6)
F4 0.0184(8) 0.0244(9) 0.0266(9) 0.0010(6) -0.0027(6) -0.0140(7)
F3 0.0187(7) 0.0199(7) 0.0277(8) 0.0100(6) 0.0080(6) 0.0172(6)

loop_
_atom_type_symbol
_atom_type_description
_atom_type_scat_dispersion_real
_atom_type_scat_dispersion_imag
_atom_type_scat_source
C C 0.0033 0.0016 'International Tables Vol C Tables 4.2.6.8 and 6.1.1.4'
H H 0.0000 0.0000 'International Tables Vol C Tables 4.2.6.8 and 6.1.1.4'
N N 0.0061 0.0033 'International Tables Vol C Tables 4.2.6.8 and 6.1.1.4'
O O 0.0106 0.0060 'International Tables Vol C Tables 4.2.6.8 and 6.1.1.4'
Ru Ru -1.2594 0.8363 'International Tables Vol C Tables 4.2.6.8 and 6.1.1.4'
P P 0.1023 0.0942 'International Tables Vol C Tables 4.2.6.8 and 6.1.1.4'
Br Br -0.2901 2.4595 'International Tables Vol C Tables 4.2.6.8 and 6.1.1.4'
B B 0.0013 0.0007 'International Tables Vol C Tables 4.2.6.8 and 6.1.1.4'
F F 0.0171 0.0103 'International Tables Vol C Tables 4.2.6.8 and 6.1.1.4'

loop_
_geom_angle_atom_site_label_1
_geom_angle_atom_site_label_2
_geom_angle_atom_site_label_3
_geom_angle
O2A N2A Ru1 167.3(3)
N2A Ru1 N1A 118.46(15)
N2A Ru1 P1 94.83(9)
N1A Ru1 P1 93.34(10)
N2A Ru1 P2 93.52(10)
N1A Ru1 P2 94.87(10)
P1 Ru1 P2 163.78(2)
N2A Ru1 Br1 115.32(10)
N1A Ru1 Br1 126.22(10)
P1 Ru1 Br1 82.287(15)
P2 Ru1 Br1 81.579(15)
O1A N1A Ru1 170.4(3)
C6 P1 C1 106.54(10)
C6 P1 C11 107.66(10)
C1 P1 C11 104.30(9)
C6 P1 Ru1 117.20(7)
C1 P1 Ru1 110.80(7)
C11 P1 Ru1 109.51(7)
C26 P2 C16 106.35(9)
C26 P2 C21 106.74(9)
C16 P2 C21 104.92(10)
C26 P2 Ru1 116.67(7)
C16 P2 Ru1 111.68(7)
C21 P2 Ru1 109.72(7)
C2 C1 C5 103.43(16)
C2 C1 P1 117.47(15)
C5 C1 P1 115.80(14)
C2 C1 H1 106.4
C5 C1 H1 106.4
P1 C1 H1 106.4
C3 C2 C1 101.31(17)
C3 C2 H2A 111.5
C1 C2 H2A 111.5
C3 C2 H2B 111.5
C1 C2 H2B 111.5
H2A C2 H2B 109.3
C2 C3 C4 104.35(17)
C2 C3 H3A 110.9
C4 C3 H3A 110.9
C2 C3 H3B 110.9
C4 C3 H3B 110.9
H3A C3 H3B 108.9
C3 C4 C5 105.70(17)
C3 C4 H4A 110.6
C5 C4 H4A 110.6
C3 C4 H4B 110.6
C5 C4 H4B 110.6
H4A C4 H4B 108.7
C1 C5 C4 105.22(17)
C1 C5 H5A 110.7
C4 C5 H5A 110.7
C1 C5 H5B 110.7
C4 C5 H5B 110.7
H5A C5 H5B 108.8
C7 C6 C10 102.45(17)
C7 C6 P1 116.75(15)
C10 C6 P1 114.86(14)
C7 C6 H6 107.4
C10 C6 H6 107.4
P1 C6 H6 107.4
C8 C7 C6 102.11(17)
C8 C7 H7A 111.3
C6 C7 H7A 111.3
C8 C7 H7B 111.3
C6 C7 H7B 111.3
H7A C7 H7B 109.2
C7 C8 C9 105.15(18)
C7 C8 H8A 110.7
C9 C8 H8A 110.7
C7 C8 H8B 110.7
C9 C8 H8B 110.7
H8A C8 H8B 108.8
C8 C9 C10 106.17(17)
C8 C9 H9A 110.5
C10 C9 H9A 110.5
C8 C9 H9B 110.5
C10 C9 H9B 110.5
H9A C9 H9B 108.7
C6 C10 C9 104.52(17)
C6 C10 H10A 110.8
C9 C10 H10A 110.8
C6 C10 H10B 110.8
C9 C10 H10B 110.8
H10A C10 H10B 108.9
C15 C11 C12 103.00(16)
C15 C11 P1 117.33(15)
C12 C11 P1 115.25(14)
C15 C11 H11 106.9
C12 C11 H11 106.9
P1 C11 H11 106.9
C11 C12 C13 104.58(16)
C11 C12 H12A 110.8
C13 C12 H12A 110.8
C11 C12 H12B 110.8
C13 C12 H12B 110.8
H12A C12 H12B 108.9
C14 C13 C12 106.25(17)
C14 C13 H13A 110.5
C12 C13 H13A 110.5
C14 C13 H13B 110.5
C12 C13 H13B 110.5
H13A C13 H13B 108.7
C15 C14 C13 104.87(17)
C15 C14 H14A 110.8
C13 C14 H14A 110.8
C15 C14 H14B 110.8
C13 C14 H14B 110.8
H14A C14 H14B 108.8
C11 C15 C14 102.15(17)
C11 C15 H15A 111.3
C14 C15 H15A 111.3
C11 C15 H15B 111.3
C14 C15 H15B 111.3
H15A C15 H15B 109.2
C17 C16 C20 102.91(16)
C17 C16 P2 118.32(14)
C20 C16 P2 114.84(15)
C17 C16 H16 106.7
C20 C16 H16 106.7
P2 C16 H16 106.7
C18 C17 C16 101.98(16)
C18 C17 H17A 111.4
C16 C17 H17A 111.4
C18 C17 H17B 111.4
C16 C17 H17B 111.4
H17A C17 H17B 109.2
C17 C18 C19 104.91(18)
C17 C18 H18A 110.8
C19 C18 H18A 110.8
C17 C18 H18B 110.8
C19 C18 H18B 110.8
H18A C18 H18B 108.8
C18 C19 C20 106.24(17)
C18 C19 H19A 110.5
C20 C19 H19A 110.5
C18 C19 H19B 110.5
C20 C19 H19B 110.5
H19A C19 H19B 108.7
C19 C20 C16 105.18(17)
C19 C20 H20A 110.7
C16 C20 H20A 110.7
C19 C20 H20B 110.7
C16 C20 H20B 110.7
H20A C20 H20B 108.8
C22 C21 C25 105.15(16)
C22 C21 P2 116.91(14)
C25 C21 P2 115.33(15)
C22 C21 H21 106.2
C25 C21 H21 106.2
P2 C21 H21 106.2
C23 C22 C21 102.86(17)
C23 C22 H22A 111.2
C21 C22 H22A 111.2
C23 C22 H22B 111.2
C21 C22 H22B 111.2
H22A C22 H22B 109.1
C22 C23 C24 103.20(18)
C22 C23 H23A 111.1
C24 C23 H23A 111.1
C22 C23 H23B 111.1
C24 C23 H23B 111.1
H23A C23 H23B 109.1
C23 C24 C25 105.11(18)
C23 C24 H24A 110.7
C25 C24 H24A 110.7
C23 C24 H24B 110.7
C25 C24 H24B 110.7
H24A C24 H24B 108.8
C24 C25 C21 105.63(17)
C24 C25 H25A 110.6
C21 C25 H25A 110.6
C24 C25 H25B 110.6
C21 C25 H25B 110.6
H25A C25 H25B 108.7
C27 C26 C30 102.50(17)
C27 C26 P2 115.22(14)
C30 C26 P2 116.96(14)
C27 C26 H26 107.2
C30 C26 H26 107.2
P2 C26 H26 107.2
C26 C27 C28 102.55(16)
C26 C27 H27B 111.3
C28 C27 H27B 111.3
C26 C27 H27A 111.3
C28 C27 H27A 111.3
H27B C27 H27A 109.2
C27 C28 C29 105.31(16)
C27 C28 H28A 110.7
C29 C28 H28A 110.7
C27 C28 H28B 110.7
C29 C28 H28B 110.7
H28A C28 H28B 108.8
C28 C29 C30 106.19(16)
C28 C29 H29A 110.5
C30 C29 H29A 110.5
C28 C29 H29B 110.5
C30 C29 H29B 110.5
H29A C29 H29B 108.7
C26 C30 C29 103.78(16)
C26 C30 H30A 111.0
C29 C30 H30A 111.0
C26 C30 H30B 111.0
C29 C30 H30B 111.0
H30A C30 H30B 109.0
F3 B1 F4 110.9(2)
F3 B1 F2 109.56(19)
F4 B1 F2 109.23(19)
F3 B1 F1 109.79(18)
F4 B1 F1 108.74(19)
F2 B1 F1 108.58(19)

loop_
_geom_bond_atom_site_label_1
_geom_bond_atom_site_label_2
_geom_bond_distance
N2B O2B 1.184(8)
O1B N1B 1.155(10)
N2A O2A 1.153(4)
N2A Ru1 1.789(3)
Ru1 N1A 1.792(3)
Ru1 P1 2.4415(5)
Ru1 P2 2.4473(6)
Ru1 Br1 2.5408(3)
N1A O1A 1.142(5)
P1 C6 1.829(2)
P1 C1 1.840(2)
P1 C11 1.841(2)
P2 C26 1.828(2)
P2 C16 1.835(2)
P2 C21 1.843(2)
C1 C2 1.536(3)
C1 C5 1.545(3)
C1 H1 1.0000
C2 C3 1.531(3)
C2 H2A 0.9900
C2 H2B 0.9900
C3 C4 1.536(3)
C3 H3A 0.9900
C3 H3B 0.9900
C4 C5 1.550(3)
C4 H4A 0.9900
C4 H4B 0.9900
C5 H5A 0.9900
C5 H5B 0.9900
C6 C7 1.538(3)
C6 C10 1.541(3)
C6 H6 1.0000
C7 C8 1.538(3)
C7 H7A 0.9900
C7 H7B 0.9900
C8 C9 1.544(3)
C8 H8A 0.9900
C8 H8B 0.9900
C9 C10 1.546(3)
C9 H9A 0.9900
C9 H9B 0.9900
C10 H10A 0.9900
C10 H10B 0.9900
C11 C15 1.538(3)
C11 C12 1.542(3)
C11 H11 1.0000
C12 C13 1.552(3)
C12 H12A 0.9900
C12 H12B 0.9900
C13 C14 1.549(3)
C13 H13A 0.9900
C13 H13B 0.9900
C14 C15 1.539(3)
C14 H14A 0.9900
C14 H14B 0.9900
C15 H15A 0.9900
C15 H15B 0.9900
C16 C17 1.544(3)
C16 C20 1.548(3)
C16 H16 1.0000
C17 C18 1.534(3)
C17 H17A 0.9900
C17 H17B 0.9900
C18 C19 1.542(3)
C18 H18A 0.9900
C18 H18B 0.9900
C19 C20 1.545(3)
C19 H19A 0.9900
C19 H19B 0.9900
C20 H20A 0.9900
C20 H20B 0.9900
C21 C22 1.547(3)
C21 C25 1.560(3)
C21 H21 1.0000
C22 C23 1.528(3)
C22 H22A 0.9900
C22 H22B 0.9900
C23 C24 1.531(4)
C23 H23A 0.9900
C23 H23B 0.9900
C24 C25 1.550(3)
C24 H24A 0.9900
C24 H24B 0.9900
C25 H25A 0.9900
C25 H25B 0.9900
C26 C27 1.534(3)
C26 C30 1.536(3)
C26 H26 1.0000
C27 C28 1.537(3)
C27 H27B 0.9900
C27 H27A 0.9900
C28 C29 1.548(3)
C28 H28A 0.9900
C28 H28B 0.9900
C29 C30 1.548(3)
C29 H29A 0.9900
C29 H29B 0.9900
C30 H30A 0.9900
C30 H30B 0.9900
B1 F3 1.385(3)
B1 F4 1.395(3)
B1 F2 1.404(3)
B1 F1 1.407(3)

_cod_database_fobs_code 2107282
